data_7101852
loop_
_publ_author_name
'Kareev, Ivan E'
'Shustova, Natalia B'
'Peryshkov, Dmitry V'
'Lebedkin, Sergey F'
'Miller, Susie M'
'Anderson, Oren P'
'Popov, Alexey A'
'Boltalina, Olga V'
'Strauss, Steven H'

_publ_section_title
;
 X-ray structure and DFT study of C1-C60(CF3)12. A high-energy,
 kinetically-stable isomer prepared at 500 degrees C.
;
_journal_issue 16
_journal_name_full 'Chemical communications (Cambridge, England)'
_journal_page_first 1650
_journal_page_last 1652
_journal_paper_doi 10.1039/b617489b
_journal_year 2007
_chemical_formula_moiety 'C72 F36, 1.5(C6 H6)'
_chemical_formula_sum 'C81 H9 F36'
_chemical_formula_weight 1665.88
_chemical_name_common
;
1,3,6,11,13,18,26,32,35,41,44,57-dodecakis(trifluoromethyl)-
1,3,6,11,13,18,26,32,35,41,44,57-dodecahydro(C!60$-I!h$)(5,6)fullerene
benzene 1.5-solvate.
;
_chemical_name_systematic
;

1,3,6,11,13,18,26,32,35,41,44,57-dodecakis(trifluoromethyl)-

1,3,6,11,13,18,26,32,35,41,44,57-dodecahydro(C~60~-I~h~)[5,6]fullerene

benzene 1.5-solvate.

;
_space_group_IT_number 2
_symmetry_cell_setting triclinic
_symmetry_Int_Tables_number 2
_symmetry_space_group_name_Hall '-P 1'
_symmetry_space_group_name_H-M 'P -1'
_atom_sites_solution_hydrogens geom
_atom_sites_solution_primary direct
_atom_sites_solution_secondary difmap
_audit_creation_method SHELXL-97
_cell_angle_alpha 86.810(2)
_cell_angle_beta 88.954(2)
_cell_angle_gamma 85.636(2)
_cell_formula_units_Z 4
_cell_length_a 13.3366(3)
_cell_length_b 19.2741(5)
_cell_length_c 22.5169(6)
_cell_measurement_reflns_used 999
_cell_measurement_temperature 100(2)
_cell_measurement_theta_max 32.58
_cell_measurement_theta_min 1.36
_cell_volume 5761.7(3)
_computing_cell_refinement 'APEX2, v. 2.0-2, Bruker AXS, 2006'
_computing_data_collection 'APEX2, v. 2.0-2, Bruker AXS, 2006'
_computing_data_reduction 'APEX2, v. 2.0-2, Bruker AXS, 2006'
_computing_molecular_graphics 'SHELXTL, v. 6.14, Bruker AXS'
_computing_publication_material 'SHELXTL, v. 6.14, Bruker AXS'
_computing_structure_refinement 'SHELXTL, v. 6.14, Bruker AXS'
_computing_structure_solution 'SHELXTL, v. 6.14, Bruker AXS'
_diffrn_ambient_temperature 100(2)
_diffrn_measured_fraction_theta_full 1.000
_diffrn_measured_fraction_theta_max 1.000
_diffrn_measurement_device_type 'Bruker Kappa APEX2 diffractometer'
_diffrn_measurement_method 'omega and phi scans'
_diffrn_radiation_monochromator graphite
_diffrn_radiation_probe x-ray
_diffrn_radiation_type MoK\a
_diffrn_radiation_wavelength 0.71073
_diffrn_reflns_av_R_equivalents 0.0516
_diffrn_reflns_av_sigmaI/netI 0.0531
_diffrn_reflns_limit_h_max 20
_diffrn_reflns_limit_h_min -20
_diffrn_reflns_limit_k_max 29
_diffrn_reflns_limit_k_min -29
_diffrn_reflns_limit_l_max 34
_diffrn_reflns_limit_l_min -34
_diffrn_reflns_number 262111
_diffrn_reflns_theta_full 32.58
_diffrn_reflns_theta_max 32.58
_diffrn_reflns_theta_min 1.36
_diffrn_source 'fine-focus sealed tube'
_exptl_absorpt_coefficient_mu 0.194
_exptl_absorpt_correction_T_max 0.9824
_exptl_absorpt_correction_T_min 0.9206
_exptl_absorpt_correction_type multi-scan
_exptl_crystal_colour dark-red
_exptl_crystal_density_diffrn 1.920
_exptl_crystal_density_method 'not measured'
_exptl_crystal_description plate
_exptl_crystal_F_000 3276
_exptl_crystal_size_max 0.43
_exptl_crystal_size_mid 0.24
_exptl_crystal_size_min 0.09
_exptl_crystal_thermal_history 'prepared at 500 degrees C'
_refine_diff_density_max 1.430
_refine_diff_density_min -0.915
_refine_diff_density_rms 0.085
_refine_ls_extinction_method none
_refine_ls_goodness_of_fit_ref 1.063
_refine_ls_hydrogen_treatment constr
_refine_ls_matrix_type full
_refine_ls_number_parameters 2136
_refine_ls_number_reflns 41972
_refine_ls_number_restraints 30
_refine_ls_restrained_S_all 1.063
_refine_ls_R_factor_all 0.0897
_refine_ls_R_factor_gt 0.0561
_refine_ls_shift/su_max 0.001
_refine_ls_shift/su_mean 0.000
_refine_ls_structure_factor_coef Fsqd
_refine_ls_weighting_details 'calc w=1/[\s^2^(Fo^2^)+(0.0729P)^2^+2.7893P] where P=(Fo^2^+2Fc^2^)/3'
_refine_ls_weighting_scheme calc
_refine_ls_wR_factor_gt 0.1394
_refine_ls_wR_factor_ref 0.1570
_reflns_number_gt 28477
_reflns_number_total 41972
_reflns_threshold_expression >2sigma(I)
_cod_data_source_file b617489b.txt
_cod_data_source_block susie173_0m
_cod_database_code 7101852

loop_
_symmetry_equiv_pos_as_xyz
'x, y, z'
'-x, -y, -z'

loop_
_atom_site_label
_atom_site_type_symbol
_atom_site_fract_x
_atom_site_fract_y
_atom_site_fract_z
_atom_site_U_iso_or_equiv
_atom_site_adp_type
_atom_site_occupancy
_atom_site_symmetry_multiplicity
_atom_site_calc_flag
_atom_site_refinement_flags
_atom_site_disorder_assembly
_atom_site_disorder_group
C1 C 1.15532(11) 0.36696(8) 0.26193(7) 0.0119(3) Uani 1 1 d . . .
C2 C 1.19805(12) 0.32278(8) 0.21169(7) 0.0132(3) Uani 1 1 d . . .
C3 C 1.18799(12) 0.24529(8) 0.22888(7) 0.0127(3) Uani 1 1 d . . .
C4 C 1.10092(12) 0.25104(8) 0.27497(7) 0.0124(3) Uani 1 1 d . . .
C5 C 1.08255(12) 0.31652(8) 0.29227(7) 0.0119(3) Uani 1 1 d . . .
C6 C 0.98851(12) 0.34283(8) 0.32586(7) 0.0116(3) Uani 1 1 d . . .
C7 C 0.94316(12) 0.41152(8) 0.29656(7) 0.0121(3) Uani 1 1 d . . .
C8 C 0.99728(12) 0.45388(8) 0.25892(7) 0.0123(3) Uani 1 1 d . . .
C9 C 1.09685(12) 0.43078(8) 0.23560(7) 0.0122(3) Uani 1 1 d . . .
C10 C 1.11104(12) 0.45955(8) 0.18048(7) 0.0128(3) Uani 1 1 d . . .
C11 C 1.18062(12) 0.42456(8) 0.13539(7) 0.0130(3) Uani 1 1 d . . .
C12 C 1.20928(12) 0.34791(8) 0.15557(7) 0.0128(3) Uani 1 1 d . . .
C13 C 1.21190(12) 0.30174(9) 0.10133(7) 0.0139(3) Uani 1 1 d . . .
C14 C 1.16280(12) 0.23552(8) 0.11905(7) 0.0139(3) Uani 1 1 d . . .
C15 C 1.15375(12) 0.21023(8) 0.17586(7) 0.0137(3) Uani 1 1 d . . .
C16 C 1.07094(13) 0.16469(8) 0.17882(7) 0.0151(3) Uani 1 1 d . . .
C17 C 1.00805(13) 0.16042(8) 0.22667(7) 0.0146(3) Uani 1 1 d . . .
C18 C 1.02617(12) 0.19488(8) 0.28532(7) 0.0126(3) Uani 1 1 d . . .
C19 C 0.92125(12) 0.22946(8) 0.29706(7) 0.0124(3) Uani 1 1 d . . .
C20 C 0.90373(12) 0.29527(8) 0.31573(7) 0.0119(3) Uani 1 1 d . . .
C21 C 0.81363(12) 0.33637(8) 0.29868(7) 0.0125(3) Uani 1 1 d . . .
C22 C 0.83935(12) 0.40868(8) 0.28734(7) 0.0127(3) Uani 1 1 d . . .
C23 C 0.79252(12) 0.44962(8) 0.24175(7) 0.0134(3) Uani 1 1 d . . .
C24 C 0.84676(12) 0.49741(8) 0.20640(7) 0.0132(3) Uani 1 1 d . . .
C25 C 0.94834(12) 0.49956(8) 0.21488(7) 0.0129(3) Uani 1 1 d . . .
C26 C 1.02410(12) 0.51512(8) 0.16470(7) 0.0132(3) Uani 1 1 d . . .
C27 C 0.97702(12) 0.49888(8) 0.10729(7) 0.0130(3) Uani 1 1 d . . .
C28 C 1.03196(12) 0.45276(8) 0.06632(7) 0.0130(3) Uani 1 1 d . . .
C29 C 1.12060(12) 0.41394(8) 0.07977(7) 0.0131(3) Uani 1 1 d . . .
C30 C 1.13864(12) 0.34539(9) 0.06001(7) 0.0135(3) Uani 1 1 d . . .
C31 C 1.06852(12) 0.31763(9) 0.02562(7) 0.0141(3) Uani 1 1 d . . .
C32 C 1.05106(13) 0.23954(9) 0.02434(7) 0.0155(3) Uani 1 1 d . . .
C33 C 1.08791(13) 0.20539(8) 0.08263(7) 0.0147(3) Uani 1 1 d . . .
C34 C 1.03353(13) 0.16241(8) 0.11822(7) 0.0150(3) Uani 1 1 d . . .
C35 C 0.92832(13) 0.14393(9) 0.10586(7) 0.0161(3) Uani 1 1 d . . .
C36 C 0.86077(13) 0.15568(8) 0.16132(7) 0.0153(3) Uani 1 1 d . . .
C37 C 0.89958(13) 0.15841(8) 0.21745(7) 0.0152(3) Uani 1 1 d . . .
C38 C 0.84907(12) 0.20163(8) 0.26023(7) 0.0133(3) Uani 1 1 d . . .
C39 C 0.76008(12) 0.24144(9) 0.24515(7) 0.0137(3) Uani 1 1 d . . .
C40 C 0.74114(12) 0.30944(9) 0.26626(7) 0.0137(3) Uani 1 1 d . . .
C41 C 0.67189(12) 0.35387(9) 0.22256(7) 0.0141(3) Uani 1 1 d . . .
C42 C 0.71805(12) 0.42155(9) 0.20449(7) 0.0137(3) Uani 1 1 d . . .
C43 C 0.72393(12) 0.44962(9) 0.14810(7) 0.0143(3) Uani 1 1 d . . .
C44 C 0.79599(12) 0.50938(8) 0.14561(7) 0.0138(3) Uani 1 1 d . . .
C45 C 0.87632(12) 0.49650(8) 0.09851(7) 0.0134(3) Uani 1 1 d . . .
C46 C 0.86127(12) 0.44990(8) 0.05074(7) 0.0129(3) Uani 1 1 d . . .
C47 C 0.95984(12) 0.42470(8) 0.03045(7) 0.0129(3) Uani 1 1 d . . .
C48 C 0.97738(12) 0.35767(9) 0.01157(7) 0.0132(3) Uani 1 1 d . . .
C49 C 0.89589(13) 0.31258(9) 0.01155(7) 0.0143(3) Uani 1 1 d . . .
C50 C 0.93509(13) 0.24232(9) 0.02522(7) 0.0151(3) Uani 1 1 d . . .
C51 C 0.87976(13) 0.19937(9) 0.06126(7) 0.0155(3) Uani 1 1 d . . .
C52 C 0.78357(13) 0.22562(9) 0.08448(7) 0.0151(3) Uani 1 1 d . . .
C53 C 0.77233(13) 0.19825(9) 0.14509(7) 0.0149(3) Uani 1 1 d . . .
C54 C 0.72059(12) 0.24005(9) 0.18625(7) 0.0146(3) Uani 1 1 d . . .
C55 C 0.67570(12) 0.30816(9) 0.16886(7) 0.0149(3) Uani 1 1 d . . .
C56 C 0.68644(12) 0.33420(9) 0.11177(7) 0.0145(3) Uani 1 1 d . . .
C57 C 0.69364(12) 0.41236(9) 0.09422(7) 0.0142(3) Uani 1 1 d . . .
C58 C 0.78297(12) 0.40766(9) 0.05003(7) 0.0137(3) Uani 1 1 d . . .
C59 C 0.80111(12) 0.33756(9) 0.03165(7) 0.0141(3) Uani 1 1 d . . .
C60 C 0.74298(12) 0.29278(9) 0.06915(7) 0.0149(3) Uani 1 1 d . . .
C61 C 1.23661(13) 0.38908(9) 0.30491(8) 0.0163(3) Uani 1 1 d . . .
C62 C 1.28805(13) 0.20826(9) 0.25164(8) 0.0178(3) Uani 1 1 d . . .
C63 C 1.00625(13) 0.35247(9) 0.39208(7) 0.0153(3) Uani 1 1 d . . .
C64 C 1.27350(13) 0.46549(9) 0.12086(8) 0.0169(3) Uani 1 1 d . . .
C65 C 1.31860(13) 0.28577(10) 0.07340(8) 0.0185(3) Uani 1 1 d . . .
C66 C 1.05455(13) 0.13904(9) 0.33510(8) 0.0167(3) Uani 1 1 d . . .
C67 C 1.05575(14) 0.59076(9) 0.16591(8) 0.0189(3) Uani 1 1 d . . .
C68 C 1.09935(15) 0.20833(10) -0.03151(8) 0.0210(3) Uani 1 1 d . . .
C69 C 0.92331(15) 0.06942(9) 0.08646(9) 0.0222(4) Uani 1 1 d . . .
C70 C 0.56600(13) 0.36596(10) 0.24941(8) 0.0184(3) Uani 1 1 d . . .
C71 C 0.73792(14) 0.58130(10) 0.13692(8) 0.0207(3) Uani 1 1 d . . .
C72 C 0.59659(13) 0.44469(10) 0.06379(8) 0.0186(3) Uani 1 1 d . . .
C101 C 0.54040(12) 0.66527(8) 0.44267(7) 0.0139(3) Uani 1 1 d . . .
C102 C 0.42963(12) 0.68763(8) 0.45467(7) 0.0145(3) Uani 1 1 d . . .
C103 C 0.36427(13) 0.66051(9) 0.40697(8) 0.0157(3) Uani 1 1 d . . .
C104 C 0.44282(13) 0.65196(8) 0.35632(8) 0.0160(3) Uani 1 1 d . . .
C105 C 0.53728(13) 0.65464(8) 0.37544(8) 0.0151(3) Uani 1 1 d . . .
C106 C 0.62785(13) 0.66392(9) 0.33437(8) 0.0164(3) Uani 1 1 d . . .
C107 C 0.69050(12) 0.72135(8) 0.35512(8) 0.0151(3) Uani 1 1 d . . .
C108 C 0.68328(12) 0.74464(8) 0.41200(7) 0.0142(3) Uani 1 1 d . . .
C109 C 0.60396(12) 0.72444(8) 0.45380(7) 0.0135(3) Uani 1 1 d . . .
C110 C 0.57764(12) 0.77622(8) 0.48975(7) 0.0131(3) Uani 1 1 d . . .
C111 C 0.47429(13) 0.78496(8) 0.51859(7) 0.0139(3) Uani 1 1 d . A .
C112 C 0.40013(12) 0.74098(8) 0.48800(7) 0.0138(3) Uani 1 1 d . . .
C113 C 0.29644(12) 0.78197(9) 0.48156(7) 0.0150(3) Uani 1 1 d . . .
C114 C 0.25518(12) 0.77106(9) 0.42110(8) 0.0154(3) Uani 1 1 d . . .
C115 C 0.28496(12) 0.71634(9) 0.38859(8) 0.0158(3) Uani 1 1 d . . .
C116 C 0.26436(13) 0.73649(9) 0.32625(8) 0.0178(3) Uani 1 1 d . . .
C117 C 0.32565(14) 0.71503(9) 0.28152(8) 0.0188(3) Uani 1 1 d . . .
C118 C 0.41405(14) 0.65958(9) 0.29048(8) 0.0178(3) Uani 1 1 d . . .
C119 C 0.49636(14) 0.69478(9) 0.25470(8) 0.0177(3) Uani 1 1 d . . .
C120 C 0.59267(14) 0.69655(9) 0.27406(8) 0.0179(3) Uani 1 1 d . . .
C121 C 0.64998(13) 0.75457(9) 0.25675(8) 0.0175(3) Uani 1 1 d . . .
C122 C 0.71116(13) 0.76907(9) 0.30726(8) 0.0165(3) Uani 1 1 d . . .
C123 C 0.72794(12) 0.83748(9) 0.31813(8) 0.0161(3) Uani 1 1 d . . .
C124 C 0.72903(12) 0.85937(8) 0.37716(8) 0.0146(3) Uani 1 1 d . . .
C125 C 0.70702(12) 0.81320(8) 0.42369(7) 0.0141(3) Uani 1 1 d . . .
C126 C 0.65117(12) 0.83433(8) 0.48059(7) 0.0135(3) Uani 1 1 d . . .
C127 C 0.59261(12) 0.90281(8) 0.46667(7) 0.0124(3) Uani 1 1 d . . .
C128 C 0.48547(12) 0.91204(8) 0.48169(7) 0.0127(3) Uani 1 1 d . . .
C129 C 0.42767(12) 0.85803(8) 0.50084(7) 0.0133(3) Uani 1 1 d . . .
C130 C 0.32753(12) 0.85687(9) 0.48052(7) 0.0139(3) Uani 1 1 d . . .
C131 C 0.28599(12) 0.91058(9) 0.44343(7) 0.0139(3) Uani 1 1 d . . .
C132 C 0.20505(12) 0.90344(9) 0.39713(8) 0.0156(3) Uani 1 1 d . . .
C133 C 0.21097(12) 0.82807(9) 0.38112(8) 0.0165(3) Uani 1 1 d . . .
C134 C 0.21494(13) 0.80725(9) 0.32442(8) 0.0171(3) Uani 1 1 d . . .
C135 C 0.21626(14) 0.85531(9) 0.26887(8) 0.0189(3) Uani 1 1 d . . .
C136 C 0.30392(14) 0.83130(9) 0.22794(8) 0.0190(3) Uani 1 1 d . . .
C137 C 0.34887(14) 0.76453(9) 0.23191(8) 0.0193(3) Uani 1 1 d . . .
C138 C 0.45322(15) 0.75150(9) 0.21757(8) 0.0191(3) Uani 1 1 d . . .
C139 C 0.51084(15) 0.80697(9) 0.19946(7) 0.0190(3) Uani 1 1 d . . .
C140 C 0.61154(14) 0.80744(9) 0.21832(8) 0.0187(3) Uani 1 1 d . . .
C141 C 0.64090(14) 0.88295(9) 0.21990(8) 0.0191(3) Uani 1 1 d . . .
C142 C 0.68369(13) 0.89550(9) 0.27989(8) 0.0162(3) Uani 1 1 d . . .
C143 C 0.65850(13) 0.95159(9) 0.31215(8) 0.0160(3) Uani 1 1 d . . .
C144 C 0.69881(12) 0.93803(8) 0.37635(8) 0.0146(3) Uani 1 1 d . . .
C145 C 0.61360(12) 0.94875(8) 0.42050(7) 0.0131(3) Uani 1 1 d . . .
C146 C 0.52138(12) 0.99061(8) 0.40403(7) 0.0128(3) Uani 1 1 d . . .
C147 C 0.44268(12) 0.96762(8) 0.44375(7) 0.0118(3) Uani 1 1 d . . .
C148 C 0.34490(12) 0.96618(8) 0.42433(7) 0.0134(3) Uani 1 1 d . . .
C149 C 0.32100(12) 0.98844(8) 0.36382(7) 0.0139(3) Uani 1 1 d . . .
C150 C 0.24511(12) 0.94711(9) 0.34354(8) 0.0159(3) Uani 1 1 d . . .
C151 C 0.24955(13) 0.92621(9) 0.28641(8) 0.0170(3) Uani 1 1 d . . .
C152 C 0.33103(14) 0.94550(9) 0.24764(7) 0.0175(3) Uani 1 1 d . . .
C153 C 0.36335(14) 0.88831(9) 0.21177(7) 0.0190(3) Uani 1 1 d . . .
C154 C 0.46484(15) 0.87699(9) 0.19649(7) 0.0192(3) Uani 1 1 d . . .
C155 C 0.53764(14) 0.92324(9) 0.21393(7) 0.0183(3) Uani 1 1 d . . .
C156 C 0.50727(13) 0.97748(9) 0.24816(8) 0.0171(3) Uani 1 1 d . . .
C157 C 0.57462(13) 1.00624(9) 0.29467(8) 0.0155(3) Uani 1 1 d . . .
C158 C 0.49895(12) 1.01331(8) 0.34672(7) 0.0138(3) Uani 1 1 d . . .
C159 C 0.39812(12) 1.01029(8) 0.32577(7) 0.0145(3) Uani 1 1 d . . .
C160 C 0.40351(13) 0.98827(9) 0.26625(8) 0.0162(3) Uani 1 1 d . . .
C161 C 0.57946(14) 0.59970(9) 0.48140(8) 0.0193(3) Uani 1 1 d . . .
C162 C 0.31608(15) 0.59207(9) 0.42739(9) 0.0222(4) Uani 1 1 d . . .
C163 C 0.69511(15) 0.59633(9) 0.32793(9) 0.0214(4) Uani 1 1 d . . .
C164 C 0.47882(14) 0.76899(9) 0.58681(8) 0.0192(3) Uani 1 1 d D . .
C165 C 0.21962(14) 0.76458(10) 0.53211(8) 0.0208(3) Uani 1 1 d . . .
C166 C 0.38935(16) 0.59141(10) 0.26327(9) 0.0258(4) Uani 1 1 d . . .
C167 C 0.72270(13) 0.83600(9) 0.53345(8) 0.0180(3) Uani 1 1 d . . .
C168 C 0.10097(13) 0.93169(10) 0.41796(9) 0.0216(4) Uani 1 1 d . . .
C169 C 0.11747(15) 0.86092(11) 0.23428(9) 0.0249(4) Uani 1 1 d . . .
C170 C 0.71545(16) 0.89818(11) 0.16887(9) 0.0268(4) Uani 1 1 d . . .
C171 C 0.78758(13) 0.98234(9) 0.38761(9) 0.0196(3) Uani 1 1 d . . .
C172 C 0.60953(15) 1.07758(9) 0.27235(9) 0.0220(4) Uani 1 1 d . . .
C200 C 0.2373(2) 0.03250(13) 0.06871(13) 0.0419(6) Uani 1 1 d . . .
H200 H 0.1701 0.0194 0.0677 0.050 Uiso 1 1 calc R . .
C201 C 0.2783(2) 0.04790(12) 0.12212(11) 0.0405(6) Uani 1 1 d . . .
H201 H 0.2390 0.0459 0.1577 0.049 Uiso 1 1 calc R . .
C202 C 0.3759(2) 0.06612(12) 0.12348(10) 0.0371(5) Uani 1 1 d . . .
H202 H 0.4040 0.0769 0.1600 0.045 Uiso 1 1 calc R . .
C203 C 0.43331(19) 0.06873(12) 0.07174(11) 0.0353(5) Uani 1 1 d . . .
H203 H 0.5011 0.0805 0.0730 0.042 Uiso 1 1 calc R . .
C204 C 0.39235(19) 0.05434(12) 0.01835(10) 0.0349(5) Uani 1 1 d . . .
H204 H 0.4316 0.0569 -0.0172 0.042 Uiso 1 1 calc R . .
C205 C 0.2945(2) 0.03632(13) 0.01674(11) 0.0387(5) Uani 1 1 d . . .
H205 H 0.2663 0.0265 -0.0200 0.046 Uiso 1 1 calc R . .
C206 C 0.6521(3) 0.29510(17) 0.91981(11) 0.0554(9) Uani 1 1 d . . .
H206 H 0.6624 0.3422 0.9083 0.066 Uiso 1 1 calc R . .
C207 C 0.7304(2) 0.24383(19) 0.91475(11) 0.0543(8) Uani 1 1 d . . .
H207 H 0.7941 0.2559 0.8996 0.065 Uiso 1 1 calc R . .
C208 C 0.7160(2) 0.17596(18) 0.93157(12) 0.0517(7) Uani 1 1 d . . .
H208 H 0.7696 0.1409 0.9285 0.062 Uiso 1 1 calc R . .
C209 C 0.6233(2) 0.15877(16) 0.95297(13) 0.0486(7) Uani 1 1 d . . .
H209 H 0.6132 0.1116 0.9643 0.058 Uiso 1 1 calc R . .
C210 C 0.5451(2) 0.20906(15) 0.95813(12) 0.0471(7) Uani 1 1 d . . .
H210 H 0.4816 0.1963 0.9730 0.057 Uiso 1 1 calc R . .
C211 C 0.5584(3) 0.27748(15) 0.94183(12) 0.0482(7) Uani 1 1 d . . .
H211 H 0.5046 0.3123 0.9455 0.058 Uiso 1 1 calc R . .
C212 C 1.0070(2) 0.68972(18) 0.33095(13) 0.0541(8) Uani 1 1 d . . .
H212 H 1.0276 0.7060 0.2924 0.065 Uiso 1 1 calc R . .
C213 C 1.0091(3) 0.61952(17) 0.34492(14) 0.0560(8) Uani 1 1 d . . .
H213 H 1.0326 0.5873 0.3165 0.067 Uiso 1 1 calc R . .
C214 C 0.9772(3) 0.59600(17) 0.40036(13) 0.0538(7) Uani 1 1 d . . .
H214 H 0.9781 0.5474 0.4101 0.065 Uiso 1 1 calc R . .
C215 C 0.9437(2) 0.64293(18) 0.44190(11) 0.0513(7) Uani 1 1 d . . .
H215 H 0.9202 0.6267 0.4799 0.062 Uiso 1 1 calc R . .
C217 C 0.9748(2) 0.73709(16) 0.37263(13) 0.0465(6) Uani 1 1 d . . .
H217 H 0.9738 0.7857 0.3629 0.056 Uiso 1 1 calc R . .
C218 C 0.94458(19) 0.71320(17) 0.42794(12) 0.0460(7) Uani 1 1 d . . .
H218 H 0.9240 0.7455 0.4570 0.055 Uiso 1 1 calc R . .
F1 F 1.32463(8) 0.39362(7) 0.27671(5) 0.0259(2) Uani 1 1 d . . .
F2 F 1.25036(9) 0.34450(6) 0.35178(5) 0.0247(2) Uani 1 1 d . . .
F3 F 1.20989(8) 0.45154(6) 0.32558(5) 0.0213(2) Uani 1 1 d . . .
F4 F 1.31151(10) 0.22694(7) 0.30504(5) 0.0346(3) Uani 1 1 d . . .
F5 F 1.36300(8) 0.22369(7) 0.21467(6) 0.0294(3) Uani 1 1 d . . .
F6 F 1.28541(9) 0.13925(6) 0.25397(6) 0.0282(3) Uani 1 1 d . . .
F7 F 1.14171(11) 0.10430(8) 0.32419(7) 0.0484(4) Uani 1 1 d . . .
F8 F 0.98527(10) 0.09332(7) 0.34033(6) 0.0354(3) Uani 1 1 d . . .
F9 F 1.06067(12) 0.16646(7) 0.38709(5) 0.0393(3) Uani 1 1 d . . .
F10 F 1.32778(9) 0.47108(6) 0.16876(5) 0.0272(3) Uani 1 1 d . . .
F11 F 1.24560(9) 0.53104(6) 0.10018(6) 0.0328(3) Uani 1 1 d . . .
F12 F 1.33053(9) 0.43644(7) 0.07943(6) 0.0330(3) Uani 1 1 d . . .
F13 F 1.39180(9) 0.30184(8) 0.10901(5) 0.0332(3) Uani 1 1 d . . .
F14 F 1.33074(8) 0.32174(6) 0.02175(5) 0.0230(2) Uani 1 1 d . . .
F15 F 1.33481(10) 0.21881(6) 0.06283(6) 0.0346(3) Uani 1 1 d . . .
F16 F 1.07052(9) 0.40127(6) 0.39879(5) 0.0240(2) Uani 1 1 d . . .
F17 F 1.04316(9) 0.29393(6) 0.42031(5) 0.0247(2) Uani 1 1 d . . .
F18 F 0.92048(8) 0.37357(6) 0.41917(4) 0.0210(2) Uani 1 1 d . . .
F19 F 1.08927(10) 0.61457(6) 0.11319(5) 0.0301(3) Uani 1 1 d . . .
F20 F 1.12669(9) 0.59593(6) 0.20566(5) 0.0253(2) Uani 1 1 d . . .
F21 F 0.97821(10) 0.63505(6) 0.18102(6) 0.0333(3) Uani 1 1 d . . .
F22 F 1.19816(9) 0.21370(7) -0.03279(6) 0.0314(3) Uani 1 1 d . . .
F23 F 1.06150(11) 0.24214(7) -0.08061(5) 0.0323(3) Uani 1 1 d . . .
F24 F 1.08317(10) 0.14149(6) -0.03450(5) 0.0309(3) Uani 1 1 d . . .
F25 F 0.97343(10) 0.05886(6) 0.03566(6) 0.0315(3) Uani 1 1 d . . .
F26 F 0.82786(10) 0.05555(6) 0.07802(6) 0.0300(3) Uani 1 1 d . . .
F27 F 0.96187(11) 0.02300(6) 0.12773(6) 0.0325(3) Uani 1 1 d . . .
F28 F 0.50402(8) 0.40076(7) 0.21067(5) 0.0297(3) Uani 1 1 d . . .
F30 F 0.52786(8) 0.30528(6) 0.26472(5) 0.0234(2) Uani 1 1 d . . .
F31 F 0.79485(10) 0.63250(6) 0.14658(8) 0.0415(4) Uani 1 1 d . . .
F32 F 0.65905(9) 0.58740(6) 0.17333(6) 0.0308(3) Uani 1 1 d . . .
F33 F 0.70353(14) 0.59123(8) 0.08185(6) 0.0565(5) Uani 1 1 d . . .
F35 F 0.52943(9) 0.46806(8) 0.10253(5) 0.0390(3) Uani 1 1 d . . .
F36 F 0.55418(13) 0.39854(9) 0.03349(8) 0.0639(6) Uani 1 1 d . . .
F101 F 0.56604(10) 0.54104(6) 0.45524(6) 0.0319(3) Uani 1 1 d . . .
F102 F 0.53162(10) 0.59764(7) 0.53359(5) 0.0342(3) Uani 1 1 d . . .
F103 F 0.67728(9) 0.60003(6) 0.49208(6) 0.0285(3) Uani 1 1 d . . .
F104 F 0.37759(11) 0.53635(7) 0.42028(10) 0.0586(5) Uani 1 1 d . . .
F105 F 0.23542(12) 0.58344(7) 0.39693(8) 0.0488(4) Uani 1 1 d . . .
F106 F 0.28984(18) 0.59221(9) 0.48374(7) 0.0723(7) Uani 1 1 d . . .
F107 F 0.64379(9) 0.54610(6) 0.30743(6) 0.0298(3) Uani 1 1 d . . .
F108 F 0.73526(10) 0.57254(6) 0.37944(6) 0.0305(3) Uani 1 1 d . . .
F109 F 0.77068(9) 0.60750(6) 0.28960(6) 0.0269(2) Uani 1 1 d . . .
F110 F 0.4030(5) 0.7349(7) 0.6079(2) 0.042(2) Uani 0.52(2) 1 d PDU A 1
F111 F 0.4811(9) 0.8265(3) 0.6164(2) 0.0356(15) Uani 0.52(2) 1 d PDU A 1
F112 F 0.5620(4) 0.7291(4) 0.60158(17) 0.0268(12) Uani 0.52(2) 1 d PDU A 1
F310 F 0.3860(4) 0.7700(6) 0.61100(19) 0.0349(16) Uani 0.48(2) 1 d PDU A 2
F311 F 0.5241(8) 0.8180(5) 0.6127(3) 0.0335(16) Uani 0.48(2) 1 d PDU A 2
F312 F 0.5256(11) 0.7080(4) 0.6002(2) 0.044(2) Uani 0.48(2) 1 d PDU A 2
F113 F 0.24000(10) 0.70152(6) 0.55700(6) 0.0333(3) Uani 1 1 d . . .
F114 F 0.12695(9) 0.76703(9) 0.51162(6) 0.0450(4) Uani 1 1 d . . .
F115 F 0.21859(13) 0.80924(8) 0.57504(6) 0.0482(4) Uani 1 1 d . . .
F116 F 0.46131(14) 0.54228(7) 0.26940(9) 0.0610(5) Uani 1 1 d . . .
F117 F 0.37205(15) 0.60404(8) 0.20488(6) 0.0511(4) Uani 1 1 d . . .
F118 F 0.30577(12) 0.56851(8) 0.28588(8) 0.0487(4) Uani 1 1 d . . .
F119 F 0.79891(11) 0.87392(9) 0.51945(6) 0.0499(4) Uani 1 1 d . . .
F120 F 0.75913(10) 0.77290(6) 0.55120(6) 0.0341(3) Uani 1 1 d . . .
F121 F 0.67628(11) 0.86425(8) 0.57982(6) 0.0407(3) Uani 1 1 d . . .
F122 F 0.03318(9) 0.92934(8) 0.37569(6) 0.0359(3) Uani 1 1 d . . .
F123 F 0.10229(9) 0.99819(6) 0.43201(6) 0.0276(3) Uani 1 1 d . . .
F124 F 0.06976(9) 0.89577(7) 0.46621(6) 0.0350(3) Uani 1 1 d . . .
F125 F 0.03886(9) 0.88252(7) 0.26719(6) 0.0349(3) Uani 1 1 d . . .
F126 F 0.09918(10) 0.79924(7) 0.21418(6) 0.0342(3) Uani 1 1 d . . .
F127 F 0.12290(10) 0.90590(7) 0.18684(6) 0.0349(3) Uani 1 1 d . . .
F128 F 0.73911(11) 0.96408(7) 0.16600(6) 0.0399(3) Uani 1 1 d . . .
F129 F 0.67674(11) 0.88572(8) 0.11658(5) 0.0386(3) Uani 1 1 d . . .
F130 F 0.80041(10) 0.85787(7) 0.17544(6) 0.0372(3) Uani 1 1 d . . .
F131 F 0.75522(9) 1.04612(6) 0.40335(7) 0.0353(3) Uani 1 1 d . . .
F132 F 0.84556(9) 0.98893(7) 0.33939(6) 0.0299(3) Uani 1 1 d . . .
F133 F 0.84500(9) 0.95391(6) 0.43169(5) 0.0266(2) Uani 1 1 d . . .
F134 F 0.65959(10) 1.10683(6) 0.31351(6) 0.0343(3) Uani 1 1 d . . .
F135 F 0.53044(10) 1.12166(6) 0.25759(6) 0.0315(3) Uani 1 1 d . . .
F136 F 0.66909(11) 1.07235(6) 0.22469(6) 0.0381(3) Uani 1 1 d . . .
F29 F 0.56779(9) 0.40237(6) 0.29796(5) 0.0253(2) Uani 1 1 d . . .
F34 F 0.61424(10) 0.49723(10) 0.02662(8) 0.0619(6) Uani 1 1 d . . .

loop_
_atom_site_aniso_label
_atom_site_aniso_U_11
_atom_site_aniso_U_22
_atom_site_aniso_U_33
_atom_site_aniso_U_23
_atom_site_aniso_U_13
_atom_site_aniso_U_12
C1 0.0103(6) 0.0141(7) 0.0112(7) 0.0017(5) -0.0012(5) -0.0025(5)
C2 0.0093(6) 0.0142(7) 0.0159(7) 0.0018(6) -0.0009(5) -0.0009(5)
C3 0.0106(7) 0.0133(7) 0.0136(7) 0.0024(6) -0.0005(5) 0.0005(5)
C4 0.0116(7) 0.0148(7) 0.0105(7) 0.0039(5) -0.0024(5) -0.0017(5)
C5 0.0108(6) 0.0148(7) 0.0099(6) 0.0035(5) -0.0023(5) -0.0018(5)
C6 0.0123(7) 0.0126(7) 0.0101(6) 0.0012(5) -0.0007(5) -0.0027(5)
C7 0.0140(7) 0.0117(7) 0.0105(6) -0.0011(5) -0.0007(5) -0.0007(5)
C8 0.0155(7) 0.0107(7) 0.0110(7) -0.0010(5) -0.0013(5) -0.0018(5)
C9 0.0122(7) 0.0116(7) 0.0131(7) 0.0004(5) -0.0020(5) -0.0031(5)
C10 0.0127(7) 0.0116(7) 0.0143(7) 0.0015(5) -0.0014(5) -0.0031(5)
C11 0.0119(7) 0.0148(7) 0.0124(7) 0.0028(6) 0.0003(5) -0.0038(5)
C12 0.0096(6) 0.0137(7) 0.0150(7) 0.0011(6) -0.0002(5) -0.0010(5)
C13 0.0121(7) 0.0162(7) 0.0130(7) 0.0001(6) 0.0012(5) 0.0008(6)
C14 0.0131(7) 0.0132(7) 0.0148(7) -0.0007(6) 0.0012(5) 0.0025(5)
C15 0.0124(7) 0.0127(7) 0.0155(7) 0.0006(6) 0.0003(5) 0.0022(5)
C16 0.0175(7) 0.0112(7) 0.0164(7) 0.0004(6) -0.0021(6) -0.0004(6)
C17 0.0173(7) 0.0095(7) 0.0170(7) 0.0009(6) -0.0026(6) -0.0006(6)
C18 0.0137(7) 0.0104(7) 0.0134(7) 0.0034(5) -0.0022(5) -0.0011(5)
C19 0.0116(7) 0.0136(7) 0.0118(7) 0.0038(5) -0.0007(5) -0.0028(5)
C20 0.0129(7) 0.0139(7) 0.0090(6) 0.0025(5) -0.0004(5) -0.0034(5)
C21 0.0116(7) 0.0152(7) 0.0106(7) 0.0004(5) 0.0023(5) -0.0001(5)
C22 0.0134(7) 0.0141(7) 0.0103(7) -0.0019(5) 0.0019(5) 0.0005(5)
C23 0.0148(7) 0.0133(7) 0.0115(7) -0.0011(5) 0.0015(5) 0.0021(6)
C24 0.0166(7) 0.0108(7) 0.0114(7) -0.0002(5) -0.0001(5) 0.0033(6)
C25 0.0177(7) 0.0089(7) 0.0120(7) -0.0009(5) 0.0001(5) -0.0001(5)
C26 0.0155(7) 0.0108(7) 0.0131(7) 0.0019(5) -0.0011(5) -0.0015(5)
C27 0.0163(7) 0.0102(7) 0.0120(7) 0.0031(5) -0.0004(5) -0.0007(5)
C28 0.0151(7) 0.0124(7) 0.0111(7) 0.0034(5) 0.0004(5) -0.0016(6)
C29 0.0142(7) 0.0151(7) 0.0101(7) 0.0020(5) 0.0012(5) -0.0034(6)
C30 0.0120(7) 0.0157(7) 0.0122(7) 0.0027(6) 0.0021(5) 0.0003(5)
C31 0.0165(7) 0.0153(7) 0.0102(7) 0.0002(6) 0.0023(5) -0.0001(6)
C32 0.0187(8) 0.0146(7) 0.0129(7) -0.0023(6) 0.0006(6) 0.0009(6)
C33 0.0176(7) 0.0123(7) 0.0137(7) -0.0026(6) 0.0002(6) 0.0027(6)
C34 0.0178(7) 0.0110(7) 0.0159(7) -0.0022(6) -0.0006(6) 0.0013(6)
C35 0.0208(8) 0.0124(7) 0.0155(7) -0.0020(6) -0.0016(6) -0.0028(6)
C36 0.0186(8) 0.0113(7) 0.0164(7) 0.0003(6) -0.0006(6) -0.0049(6)
C37 0.0175(7) 0.0108(7) 0.0173(7) 0.0020(6) -0.0010(6) -0.0033(6)
C38 0.0143(7) 0.0128(7) 0.0128(7) 0.0041(6) -0.0018(5) -0.0046(6)
C39 0.0122(7) 0.0164(7) 0.0126(7) 0.0025(6) -0.0002(5) -0.0049(6)
C40 0.0111(7) 0.0182(8) 0.0116(7) 0.0028(6) 0.0011(5) -0.0024(6)
C41 0.0106(7) 0.0181(8) 0.0132(7) 0.0019(6) 0.0006(5) 0.0001(6)
C42 0.0110(7) 0.0166(7) 0.0128(7) -0.0001(6) 0.0008(5) 0.0023(6)
C43 0.0111(7) 0.0159(7) 0.0153(7) 0.0007(6) 0.0005(5) 0.0030(6)
C44 0.0150(7) 0.0126(7) 0.0130(7) 0.0014(6) -0.0011(5) 0.0036(6)
C45 0.0160(7) 0.0114(7) 0.0121(7) 0.0028(5) -0.0002(5) 0.0016(5)
C46 0.0143(7) 0.0126(7) 0.0111(7) 0.0041(5) -0.0015(5) 0.0012(5)
C47 0.0146(7) 0.0149(7) 0.0088(6) 0.0035(5) -0.0006(5) -0.0005(6)
C48 0.0153(7) 0.0171(7) 0.0070(6) 0.0015(5) 0.0007(5) -0.0011(6)
C49 0.0169(7) 0.0176(8) 0.0085(6) -0.0008(6) -0.0016(5) -0.0013(6)
C50 0.0190(8) 0.0156(7) 0.0112(7) -0.0042(6) -0.0010(6) -0.0013(6)
C51 0.0202(8) 0.0142(7) 0.0126(7) -0.0025(6) -0.0026(6) -0.0030(6)
C52 0.0155(7) 0.0169(8) 0.0136(7) -0.0020(6) -0.0028(6) -0.0052(6)
C53 0.0157(7) 0.0146(7) 0.0151(7) -0.0002(6) -0.0025(6) -0.0064(6)
C54 0.0119(7) 0.0171(8) 0.0153(7) 0.0013(6) -0.0017(5) -0.0060(6)
C55 0.0104(7) 0.0185(8) 0.0160(7) 0.0004(6) -0.0018(5) -0.0036(6)
C56 0.0106(7) 0.0190(8) 0.0140(7) 0.0007(6) -0.0031(5) -0.0016(6)
C57 0.0122(7) 0.0174(8) 0.0123(7) 0.0021(6) -0.0016(5) 0.0020(6)
C58 0.0132(7) 0.0177(7) 0.0095(6) 0.0024(6) -0.0024(5) 0.0012(6)
C59 0.0145(7) 0.0173(8) 0.0104(7) 0.0007(6) -0.0037(5) -0.0013(6)
C60 0.0139(7) 0.0196(8) 0.0119(7) -0.0012(6) -0.0041(5) -0.0039(6)
C61 0.0138(7) 0.0189(8) 0.0164(7) 0.0030(6) -0.0032(6) -0.0043(6)
C62 0.0149(7) 0.0189(8) 0.0185(8) 0.0025(6) -0.0016(6) 0.0031(6)
C63 0.0156(7) 0.0192(8) 0.0112(7) 0.0012(6) -0.0008(5) -0.0039(6)
C64 0.0168(8) 0.0174(8) 0.0167(8) 0.0026(6) 0.0015(6) -0.0053(6)
C65 0.0143(7) 0.0217(8) 0.0183(8) 0.0036(6) 0.0032(6) 0.0025(6)
C66 0.0173(8) 0.0149(7) 0.0175(8) 0.0049(6) -0.0039(6) -0.0015(6)
C67 0.0255(9) 0.0153(8) 0.0162(8) 0.0027(6) -0.0024(6) -0.0049(6)
C68 0.0261(9) 0.0201(8) 0.0161(8) -0.0030(7) 0.0023(7) 0.0035(7)
C69 0.0299(10) 0.0145(8) 0.0229(9) -0.0043(7) -0.0024(7) -0.0042(7)
C70 0.0121(7) 0.0254(9) 0.0169(8) 0.0037(7) 0.0016(6) 0.0003(6)
C71 0.0238(9) 0.0181(8) 0.0184(8) 0.0022(6) -0.0002(7) 0.0071(7)
C72 0.0141(7) 0.0251(9) 0.0159(8) 0.0021(7) -0.0029(6) 0.0017(6)
C101 0.0162(7) 0.0088(7) 0.0165(7) 0.0013(6) -0.0025(6) -0.0001(5)
C102 0.0160(7) 0.0116(7) 0.0158(7) 0.0043(6) -0.0017(6) -0.0030(6)
C103 0.0159(7) 0.0124(7) 0.0190(8) 0.0016(6) -0.0036(6) -0.0042(6)
C104 0.0203(8) 0.0096(7) 0.0185(8) -0.0012(6) -0.0028(6) -0.0020(6)
C105 0.0193(8) 0.0085(7) 0.0174(7) -0.0016(6) -0.0022(6) 0.0006(6)
C106 0.0184(8) 0.0126(7) 0.0182(8) -0.0032(6) -0.0001(6) 0.0006(6)
C107 0.0134(7) 0.0115(7) 0.0201(8) -0.0025(6) 0.0005(6) 0.0017(6)
C108 0.0131(7) 0.0108(7) 0.0183(8) -0.0003(6) -0.0026(6) 0.0023(5)
C109 0.0139(7) 0.0111(7) 0.0150(7) 0.0018(6) -0.0041(5) 0.0007(5)
C110 0.0136(7) 0.0119(7) 0.0135(7) 0.0026(6) -0.0037(5) 0.0002(5)
C111 0.0171(7) 0.0128(7) 0.0115(7) 0.0014(6) -0.0012(5) -0.0009(6)
C112 0.0146(7) 0.0134(7) 0.0132(7) 0.0042(6) -0.0007(5) -0.0027(6)
C113 0.0137(7) 0.0148(7) 0.0163(7) 0.0016(6) 0.0019(6) -0.0023(6)
C114 0.0113(7) 0.0157(7) 0.0192(8) 0.0026(6) -0.0007(6) -0.0042(6)
C115 0.0143(7) 0.0142(7) 0.0191(8) 0.0027(6) -0.0027(6) -0.0045(6)
C116 0.0167(8) 0.0157(8) 0.0214(8) 0.0011(6) -0.0067(6) -0.0047(6)
C117 0.0219(8) 0.0154(8) 0.0199(8) -0.0006(6) -0.0083(6) -0.0040(6)
C118 0.0227(8) 0.0126(7) 0.0189(8) -0.0036(6) -0.0049(6) -0.0024(6)
C119 0.0253(9) 0.0134(7) 0.0149(7) -0.0054(6) -0.0012(6) -0.0012(6)
C120 0.0240(8) 0.0135(7) 0.0162(8) -0.0056(6) 0.0004(6) 0.0010(6)
C121 0.0209(8) 0.0160(8) 0.0154(7) -0.0048(6) 0.0051(6) 0.0019(6)
C122 0.0150(7) 0.0147(7) 0.0195(8) -0.0030(6) 0.0030(6) 0.0020(6)
C123 0.0127(7) 0.0147(7) 0.0205(8) -0.0012(6) 0.0047(6) 0.0000(6)
C124 0.0109(7) 0.0117(7) 0.0211(8) -0.0026(6) 0.0012(6) 0.0003(5)
C125 0.0111(7) 0.0132(7) 0.0179(7) -0.0017(6) -0.0017(6) 0.0005(5)
C126 0.0133(7) 0.0120(7) 0.0151(7) -0.0011(6) -0.0034(5) 0.0004(5)
C127 0.0134(7) 0.0114(7) 0.0128(7) -0.0031(5) -0.0020(5) -0.0008(5)
C128 0.0153(7) 0.0132(7) 0.0098(7) -0.0024(5) -0.0006(5) -0.0008(6)
C129 0.0158(7) 0.0128(7) 0.0109(7) -0.0010(5) 0.0005(5) 0.0010(6)
C130 0.0136(7) 0.0146(7) 0.0133(7) -0.0005(6) 0.0027(5) -0.0005(6)
C131 0.0118(7) 0.0144(7) 0.0152(7) -0.0018(6) 0.0015(5) 0.0004(6)
C132 0.0122(7) 0.0152(7) 0.0190(8) 0.0012(6) -0.0008(6) 0.0000(6)
C133 0.0109(7) 0.0159(8) 0.0227(8) 0.0023(6) -0.0028(6) -0.0022(6)
C134 0.0142(7) 0.0156(8) 0.0216(8) 0.0022(6) -0.0062(6) -0.0024(6)
C135 0.0193(8) 0.0177(8) 0.0199(8) 0.0012(6) -0.0085(6) -0.0029(6)
C136 0.0230(8) 0.0196(8) 0.0146(7) -0.0002(6) -0.0089(6) -0.0021(7)
C137 0.0256(9) 0.0175(8) 0.0157(8) -0.0032(6) -0.0071(6) -0.0035(7)
C138 0.0283(9) 0.0173(8) 0.0122(7) -0.0054(6) -0.0026(6) -0.0021(7)
C139 0.0289(9) 0.0186(8) 0.0095(7) -0.0032(6) 0.0014(6) -0.0011(7)
C140 0.0247(9) 0.0168(8) 0.0147(7) -0.0045(6) 0.0064(6) -0.0006(6)
C141 0.0236(9) 0.0178(8) 0.0154(8) -0.0002(6) 0.0052(6) -0.0002(7)
C142 0.0158(7) 0.0164(8) 0.0162(7) 0.0008(6) 0.0047(6) -0.0024(6)
C143 0.0145(7) 0.0141(7) 0.0191(8) 0.0024(6) 0.0033(6) -0.0018(6)
C144 0.0126(7) 0.0112(7) 0.0201(8) -0.0004(6) 0.0007(6) -0.0016(5)
C145 0.0120(7) 0.0104(7) 0.0172(7) -0.0031(6) -0.0014(5) -0.0011(5)
C146 0.0142(7) 0.0081(6) 0.0163(7) -0.0013(5) -0.0002(5) -0.0013(5)
C147 0.0131(7) 0.0092(6) 0.0133(7) -0.0025(5) -0.0010(5) 0.0007(5)
C148 0.0135(7) 0.0110(7) 0.0152(7) -0.0015(6) 0.0011(5) 0.0025(5)
C149 0.0121(7) 0.0106(7) 0.0183(7) 0.0002(6) -0.0007(6) 0.0026(5)
C150 0.0124(7) 0.0146(7) 0.0198(8) 0.0032(6) -0.0033(6) 0.0025(6)
C151 0.0165(7) 0.0140(7) 0.0200(8) 0.0029(6) -0.0064(6) 0.0013(6)
C152 0.0234(8) 0.0154(8) 0.0129(7) 0.0040(6) -0.0052(6) 0.0015(6)
C153 0.0274(9) 0.0174(8) 0.0121(7) 0.0016(6) -0.0068(6) -0.0007(7)
C154 0.0296(9) 0.0188(8) 0.0089(7) 0.0020(6) -0.0016(6) -0.0013(7)
C155 0.0259(9) 0.0164(8) 0.0120(7) 0.0034(6) 0.0028(6) -0.0012(6)
C156 0.0212(8) 0.0144(7) 0.0150(7) 0.0056(6) 0.0007(6) -0.0017(6)
C157 0.0171(7) 0.0122(7) 0.0170(7) 0.0024(6) 0.0016(6) -0.0021(6)
C158 0.0170(7) 0.0068(6) 0.0174(7) 0.0002(5) 0.0018(6) -0.0004(5)
C159 0.0161(7) 0.0093(7) 0.0175(7) 0.0016(6) -0.0012(6) 0.0012(5)
C160 0.0207(8) 0.0113(7) 0.0158(7) 0.0043(6) -0.0021(6) 0.0014(6)
C161 0.0216(8) 0.0125(7) 0.0233(8) 0.0033(6) -0.0044(7) 0.0003(6)
C162 0.0242(9) 0.0163(8) 0.0268(9) 0.0036(7) -0.0040(7) -0.0082(7)
C163 0.0232(9) 0.0148(8) 0.0262(9) -0.0052(7) 0.0001(7) 0.0019(7)
C164 0.0231(8) 0.0196(8) 0.0145(7) 0.0020(6) -0.0022(6) -0.0014(7)
C165 0.0182(8) 0.0216(9) 0.0221(8) 0.0038(7) 0.0045(6) -0.0034(7)
C166 0.0342(11) 0.0161(8) 0.0284(10) -0.0058(7) -0.0093(8) -0.0049(7)
C167 0.0188(8) 0.0157(8) 0.0197(8) -0.0005(6) -0.0057(6) -0.0020(6)
C168 0.0134(8) 0.0220(9) 0.0284(9) 0.0018(7) 0.0000(7) 0.0020(6)
C169 0.0229(9) 0.0262(9) 0.0259(9) 0.0022(7) -0.0113(7) -0.0024(7)
C170 0.0343(11) 0.0245(9) 0.0208(9) 0.0007(7) 0.0124(8) -0.0011(8)
C171 0.0147(8) 0.0160(8) 0.0282(9) 0.0000(7) 0.0007(6) -0.0029(6)
C172 0.0242(9) 0.0150(8) 0.0262(9) 0.0047(7) 0.0054(7) -0.0025(7)
C200 0.0331(12) 0.0331(12) 0.0575(16) 0.0083(11) -0.0026(11) 0.0030(10)
C201 0.0515(15) 0.0314(12) 0.0335(12) 0.0118(9) 0.0102(10) 0.0171(10)
C202 0.0570(16) 0.0271(11) 0.0252(10) 0.0041(8) -0.0099(10) 0.0084(10)
C203 0.0393(12) 0.0295(11) 0.0367(12) 0.0026(9) -0.0075(10) -0.0014(9)
C204 0.0449(13) 0.0290(11) 0.0306(11) -0.0029(9) 0.0020(10) -0.0015(10)
C205 0.0488(14) 0.0336(12) 0.0350(12) -0.0068(10) -0.0092(10) -0.0054(10)
C206 0.093(3) 0.0534(17) 0.0256(12) -0.0043(11) -0.0148(14) -0.0363(17)
C207 0.0566(18) 0.090(2) 0.0224(11) -0.0189(13) 0.0017(11) -0.0364(17)
C208 0.0508(16) 0.071(2) 0.0359(14) -0.0236(14) 0.0000(12) -0.0085(15)
C209 0.0583(18) 0.0451(15) 0.0446(15) -0.0125(12) 0.0058(13) -0.0120(13)
C210 0.0541(16) 0.0511(16) 0.0393(14) -0.0148(12) 0.0102(12) -0.0183(13)
C211 0.0662(19) 0.0450(15) 0.0356(13) -0.0150(11) -0.0106(12) -0.0070(13)
C212 0.0572(18) 0.073(2) 0.0370(14) -0.0107(13) 0.0091(12) -0.0375(16)
C213 0.0631(19) 0.0648(19) 0.0457(16) -0.0273(14) 0.0095(14) -0.0263(16)
C214 0.0630(19) 0.0553(17) 0.0457(16) -0.0059(13) -0.0125(14) -0.0158(15)
C215 0.0491(16) 0.083(2) 0.0224(11) -0.0029(12) -0.0079(10) -0.0090(15)
C217 0.0327(13) 0.0540(16) 0.0550(16) -0.0086(13) -0.0102(11) -0.0115(11)
C218 0.0279(12) 0.0703(19) 0.0408(14) -0.0214(13) -0.0084(10) 0.0058(12)
F1 0.0133(5) 0.0399(7) 0.0260(6) -0.0048(5) 0.0005(4) -0.0092(5)
F2 0.0286(6) 0.0242(6) 0.0215(5) 0.0072(4) -0.0132(4) -0.0063(5)
F3 0.0254(6) 0.0195(5) 0.0200(5) -0.0032(4) -0.0054(4) -0.0068(4)
F4 0.0309(7) 0.0455(8) 0.0260(6) -0.0081(5) -0.0167(5) 0.0155(6)
F5 0.0137(5) 0.0338(6) 0.0384(7) 0.0115(5) 0.0022(5) 0.0036(4)
F6 0.0241(6) 0.0170(5) 0.0417(7) 0.0078(5) -0.0064(5) 0.0052(4)
F7 0.0368(8) 0.0457(8) 0.0540(9) 0.0320(7) 0.0145(6) 0.0236(6)
F8 0.0370(7) 0.0294(6) 0.0404(7) 0.0218(5) -0.0165(6) -0.0194(5)
F9 0.0724(10) 0.0253(6) 0.0205(6) 0.0066(5) -0.0201(6) -0.0069(6)
F10 0.0241(6) 0.0342(6) 0.0251(6) 0.0000(5) -0.0043(4) -0.0152(5)
F11 0.0290(6) 0.0233(6) 0.0453(7) 0.0154(5) -0.0028(5) -0.0089(5)
F12 0.0283(6) 0.0376(7) 0.0353(7) -0.0109(5) 0.0159(5) -0.0154(5)
F13 0.0138(5) 0.0606(9) 0.0243(6) 0.0015(6) -0.0003(4) 0.0005(5)
F14 0.0201(5) 0.0272(6) 0.0202(5) 0.0051(4) 0.0076(4) 0.0009(4)
F15 0.0299(6) 0.0202(6) 0.0511(8) 0.0014(5) 0.0194(6) 0.0076(5)
F16 0.0262(6) 0.0318(6) 0.0164(5) -0.0041(4) -0.0015(4) -0.0153(5)
F17 0.0331(6) 0.0257(6) 0.0138(5) 0.0057(4) -0.0048(4) 0.0041(5)
F18 0.0192(5) 0.0308(6) 0.0135(5) -0.0043(4) 0.0026(4) -0.0028(4)
F19 0.0502(8) 0.0231(6) 0.0188(5) 0.0047(4) 0.0010(5) -0.0178(5)
F20 0.0359(6) 0.0177(5) 0.0236(6) 0.0003(4) -0.0109(5) -0.0089(5)
F21 0.0347(7) 0.0132(5) 0.0514(8) -0.0017(5) 0.0001(6) 0.0016(5)
F22 0.0266(6) 0.0384(7) 0.0288(6) -0.0087(5) 0.0113(5) 0.0031(5)
F23 0.0492(8) 0.0328(7) 0.0129(5) -0.0022(5) 0.0011(5) 0.0108(6)
F24 0.0465(8) 0.0207(6) 0.0256(6) -0.0094(5) 0.0043(5) 0.0008(5)
F25 0.0456(8) 0.0209(6) 0.0292(6) -0.0126(5) 0.0063(5) -0.0038(5)
F26 0.0354(7) 0.0226(6) 0.0344(7) -0.0061(5) -0.0053(5) -0.0135(5)
F27 0.0495(8) 0.0131(5) 0.0348(7) 0.0003(5) -0.0089(6) -0.0009(5)
F28 0.0132(5) 0.0458(7) 0.0269(6) 0.0133(5) -0.0004(4) 0.0061(5)
F30 0.0157(5) 0.0288(6) 0.0257(6) 0.0033(5) 0.0041(4) -0.0066(4)
F31 0.0306(7) 0.0131(5) 0.0795(11) 0.0056(6) 0.0017(7) 0.0008(5)
F32 0.0245(6) 0.0241(6) 0.0415(7) -0.0003(5) 0.0083(5) 0.0093(5)
F33 0.0889(13) 0.0522(9) 0.0201(6) 0.0020(6) -0.0129(7) 0.0486(9)
F35 0.0185(6) 0.0721(10) 0.0227(6) 0.0007(6) -0.0007(5) 0.0178(6)
F36 0.0599(10) 0.0529(10) 0.0796(12) -0.0373(9) -0.0586(10) 0.0291(8)
F101 0.0458(8) 0.0102(5) 0.0399(7) 0.0013(5) -0.0149(6) -0.0016(5)
F102 0.0414(7) 0.0308(7) 0.0262(6) 0.0142(5) 0.0047(5) 0.0114(5)
F103 0.0233(6) 0.0208(6) 0.0402(7) 0.0084(5) -0.0117(5) 0.0016(4)
F104 0.0333(8) 0.0139(6) 0.1263(16) 0.0168(8) 0.0041(9) -0.0028(5)
F105 0.0454(8) 0.0307(7) 0.0723(11) 0.0198(7) -0.0337(8) -0.0254(6)
F106 0.1333(18) 0.0588(11) 0.0339(8) -0.0085(7) 0.0289(10) -0.0710(12)
F107 0.0309(6) 0.0148(5) 0.0446(7) -0.0125(5) 0.0004(5) 0.0004(4)
F108 0.0335(7) 0.0241(6) 0.0316(6) 0.0005(5) -0.0052(5) 0.0129(5)
F109 0.0251(6) 0.0207(5) 0.0343(6) -0.0076(5) 0.0071(5) 0.0042(4)
F110 0.034(2) 0.071(5) 0.0206(15) 0.021(2) -0.0048(13) -0.023(3)
F111 0.065(4) 0.0263(15) 0.0144(13) -0.0048(10) -0.004(2) 0.008(2)
F112 0.033(2) 0.027(2) 0.0182(12) 0.0040(13) -0.0082(12) 0.0107(14)
F310 0.0304(17) 0.059(4) 0.0162(13) 0.0025(19) 0.0049(11) -0.013(2)
F311 0.048(3) 0.039(3) 0.0162(15) 0.0003(15) -0.011(2) -0.019(3)
F312 0.080(6) 0.028(2) 0.0198(15) 0.0086(15) -0.002(2) 0.019(3)
F113 0.0302(6) 0.0289(6) 0.0384(7) 0.0170(5) 0.0118(5) -0.0023(5)
F114 0.0149(6) 0.0760(11) 0.0411(8) 0.0264(7) 0.0031(5) -0.0058(6)
F115 0.0726(11) 0.0406(8) 0.0349(7) -0.0136(6) 0.0346(7) -0.0275(7)
F116 0.0623(11) 0.0233(7) 0.0993(14) -0.0281(8) -0.0421(10) 0.0113(7)
F117 0.0936(13) 0.0349(8) 0.0290(7) -0.0089(6) -0.0136(8) -0.0228(8)
F118 0.0480(9) 0.0328(7) 0.0696(11) -0.0152(7) 0.0011(8) -0.0230(7)
F119 0.0418(8) 0.0741(11) 0.0374(7) 0.0220(7) -0.0241(6) -0.0403(8)
F120 0.0402(7) 0.0199(6) 0.0416(7) -0.0026(5) -0.0274(6) 0.0081(5)
F121 0.0497(8) 0.0488(8) 0.0215(6) -0.0148(6) -0.0151(6) 0.0221(7)
F122 0.0136(5) 0.0495(8) 0.0445(8) -0.0102(6) -0.0092(5) 0.0068(5)
F123 0.0227(6) 0.0221(6) 0.0369(7) -0.0030(5) 0.0030(5) 0.0063(4)
F124 0.0238(6) 0.0346(7) 0.0440(8) 0.0115(6) 0.0143(5) 0.0018(5)
F125 0.0190(6) 0.0478(8) 0.0373(7) -0.0020(6) -0.0113(5) 0.0033(5)
F126 0.0335(7) 0.0331(7) 0.0378(7) -0.0032(5) -0.0196(6) -0.0088(5)
F127 0.0348(7) 0.0383(7) 0.0306(6) 0.0119(5) -0.0185(5) -0.0022(6)
F128 0.0533(9) 0.0282(7) 0.0383(7) 0.0022(6) 0.0258(6) -0.0120(6)
F129 0.0521(9) 0.0473(8) 0.0159(6) -0.0010(5) 0.0108(5) -0.0044(7)
F130 0.0318(7) 0.0416(8) 0.0360(7) 0.0015(6) 0.0189(5) 0.0044(6)
F131 0.0244(6) 0.0164(5) 0.0667(9) -0.0119(6) -0.0051(6) -0.0048(5)
F132 0.0203(5) 0.0384(7) 0.0318(6) 0.0056(5) 0.0035(5) -0.0136(5)
F133 0.0200(5) 0.0294(6) 0.0313(6) 0.0017(5) -0.0066(5) -0.0086(5)
F134 0.0410(7) 0.0208(6) 0.0431(7) 0.0016(5) -0.0049(6) -0.0157(5)
F135 0.0317(6) 0.0161(5) 0.0448(7) 0.0120(5) -0.0005(5) -0.0002(5)
F136 0.0499(8) 0.0232(6) 0.0401(7) 0.0058(5) 0.0263(6) -0.0064(6)
F29 0.0218(5) 0.0294(6) 0.0243(6) -0.0045(5) 0.0074(4) 0.0009(4)
F34 0.0194(6) 0.0812(12) 0.0765(11) 0.0644(10) -0.0044(7) 0.0030(7)

loop_
_atom_type_symbol
_atom_type_description
_atom_type_scat_dispersion_real
_atom_type_scat_dispersion_imag
_atom_type_scat_source
C C 0.0033 0.0016 'International Tables Vol C Tables 4.2.6.8 and 6.1.1.4'
H H 0.0000 0.0000 'International Tables Vol C Tables 4.2.6.8 and 6.1.1.4'
F F 0.0171 0.0103 'International Tables Vol C Tables 4.2.6.8 and 6.1.1.4'

loop_
_geom_angle_atom_site_label_1
_geom_angle_atom_site_label_2
_geom_angle_atom_site_label_3
_geom_angle
C9 C1 C2 109.21(13)
C9 C1 C5 110.02(13)
C2 C1 C5 100.25(12)
C9 C1 C61 109.65(13)
C2 C1 C61 114.09(13)
C5 C1 C61 113.26(12)
C12 C2 C1 123.42(15)
C12 C2 C3 123.50(15)
C1 C2 C3 109.47(13)
C15 C3 C2 109.03(13)
C15 C3 C4 109.09(13)
C2 C3 C4 100.39(12)
C15 C3 C62 109.86(13)
C2 C3 C62 112.02(13)
C4 C3 C62 115.97(13)
C5 C4 C18 122.99(14)
C5 C4 C3 111.97(13)
C18 C4 C3 122.79(14)
C4 C5 C6 124.68(14)
C4 C5 C1 112.03(14)
C6 C5 C1 121.91(13)
C5 C6 C7 110.72(12)
C5 C6 C20 109.21(13)
C7 C6 C20 100.22(12)
C5 C6 C63 113.59(13)
C7 C6 C63 109.38(13)
C20 C6 C63 112.93(12)
C8 C7 C22 119.15(14)
C8 C7 C6 122.92(14)
C22 C7 C6 110.90(13)
C7 C8 C25 120.92(15)
C7 C8 C9 121.94(14)
C25 C8 C9 108.05(13)
C10 C9 C8 110.41(14)
C10 C9 C1 125.18(15)
C8 C9 C1 121.42(13)
C9 C10 C11 122.03(14)
C9 C10 C26 110.24(14)
C11 C10 C26 124.64(13)
C10 C11 C29 108.77(13)
C10 C11 C64 112.20(14)
C29 C11 C64 112.08(13)
C10 C11 C12 110.88(12)
C29 C11 C12 99.91(13)
C64 C11 C12 112.33(13)
C2 C12 C11 123.07(15)
C2 C12 C13 123.19(15)
C11 C12 C13 109.88(13)
C14 C13 C30 106.67(13)
C14 C13 C12 108.67(13)
C30 C13 C12 100.48(13)
C14 C13 C65 111.33(14)
C30 C13 C65 114.09(13)
C12 C13 C65 114.81(14)
C15 C14 C33 108.85(14)
C15 C14 C13 123.68(15)
C33 C14 C13 123.88(14)
C14 C15 C16 107.88(15)
C14 C15 C3 124.40(15)
C16 C15 C3 122.75(14)
C17 C16 C15 122.28(15)
C17 C16 C34 121.13(15)
C15 C16 C34 107.10(14)
C16 C17 C37 119.39(15)
C16 C17 C18 123.04(15)
C37 C17 C18 109.87(14)
C19 C18 C4 109.49(13)
C19 C18 C66 110.31(13)
C4 C18 C66 115.02(13)
C19 C18 C17 100.30(12)
C4 C18 C17 110.21(13)
C66 C18 C17 110.51(13)
C20 C19 C38 119.53(15)
C20 C19 C18 123.88(14)
C38 C19 C18 110.18(14)
C19 C20 C21 120.08(14)
C19 C20 C6 122.80(14)
C21 C20 C6 110.12(13)
C40 C21 C20 121.28(15)
C40 C21 C22 120.90(14)
C20 C21 C22 107.85(13)
C23 C22 C7 119.96(14)
C23 C22 C21 119.65(15)
C7 C22 C21 108.50(14)
C22 C23 C24 120.60(15)
C22 C23 C42 120.89(15)
C24 C23 C42 108.68(14)
C25 C24 C23 119.34(14)
C25 C24 C44 124.09(14)
C23 C24 C44 108.46(14)
C24 C25 C8 119.65(14)
C24 C25 C26 123.85(14)
C8 C25 C26 108.74(14)
C27 C26 C25 107.15(13)
C27 C26 C10 109.77(13)
C25 C26 C10 100.88(12)
C27 C26 C67 114.06(13)
C25 C26 C67 111.07(14)
C10 C26 C67 112.97(13)
C45 C27 C28 108.68(14)
C45 C27 C26 125.28(15)
C28 C27 C26 120.19(14)
C29 C28 C47 119.58(15)
C29 C28 C27 124.27(15)
C47 C28 C27 107.56(14)
C28 C29 C30 120.50(15)
C28 C29 C11 122.32(15)
C30 C29 C11 111.89(14)
C31 C30 C29 120.15(15)
C31 C30 C13 124.02(15)
C29 C30 C13 110.67(14)
C30 C31 C48 119.35(15)
C30 C31 C32 125.30(15)
C48 C31 C32 109.10(14)
C33 C32 C68 115.24(14)
C33 C32 C31 106.97(13)
C68 C32 C31 110.79(14)
C33 C32 C50 108.11(13)
C68 C32 C50 113.62(14)
C31 C32 C50 100.99(13)
C34 C33 C14 108.92(14)
C34 C33 C32 123.95(15)
C14 C33 C32 122.62(14)
C33 C34 C16 107.21(15)
C33 C34 C35 125.03(15)
C16 C34 C35 122.24(15)
C34 C35 C69 113.61(15)
C34 C35 C51 108.68(13)
C69 C35 C51 113.17(14)
C34 C35 C36 109.58(14)
C69 C35 C36 110.13(14)
C51 C35 C36 100.91(13)
C37 C36 C53 119.74(16)
C37 C36 C35 122.36(15)
C53 C36 C35 109.84(14)
C36 C37 C38 120.29(15)
C36 C37 C17 121.52(15)
C38 C37 C17 107.06(14)
C39 C38 C37 120.06(15)
C39 C38 C19 119.98(15)
C37 C38 C19 110.02(14)
C38 C39 C40 120.07(15)
C38 C39 C54 119.86(15)
C40 C39 C54 109.43(14)
C21 C40 C39 118.87(15)
C21 C40 C41 123.40(15)
C39 C40 C41 109.38(14)
C42 C41 C70 112.37(14)
C42 C41 C55 108.66(13)
C70 C41 C55 113.21(14)
C42 C41 C40 110.09(13)
C70 C41 C40 110.63(13)
C55 C41 C40 101.32(13)
C43 C42 C23 110.19(14)
C43 C42 C41 125.18(15)
C23 C42 C41 121.18(14)
C42 C43 C57 122.97(15)
C42 C43 C44 109.72(14)
C57 C43 C44 124.35(14)
C45 C44 C24 107.35(13)
C45 C44 C71 112.94(13)
C24 C44 C71 113.43(14)
C45 C44 C43 109.72(13)
C24 C44 C43 101.18(12)
C71 C44 C43 111.52(14)
C27 C45 C46 109.12(14)
C27 C45 C44 124.51(15)
C46 C45 C44 120.70(14)
C58 C46 C47 119.80(15)
C58 C46 C45 123.55(15)
C47 C46 C45 106.76(14)
C48 C47 C28 119.72(15)
C48 C47 C46 120.86(15)
C28 C47 C46 107.80(14)
C47 C48 C31 120.61(15)
C47 C48 C49 119.70(15)
C31 C48 C49 109.64(14)
C59 C49 C50 121.78(15)
C59 C49 C48 118.76(15)
C50 C49 C48 108.77(14)
C51 C50 C49 119.09(16)
C51 C50 C32 124.03(15)
C49 C50 C32 109.07(14)
C50 C51 C52 119.56(15)
C50 C51 C35 122.74(15)
C52 C51 C35 109.40(14)
C60 C52 C51 121.61(15)
C60 C52 C53 118.82(15)
C51 C52 C53 108.87(15)
C54 C53 C36 121.11(15)
C54 C53 C52 118.85(15)
C36 C53 C52 109.05(15)
C53 C54 C55 121.36(15)
C53 C54 C39 118.85(15)
C55 C54 C39 108.91(15)
C56 C55 C54 119.87(16)
C56 C55 C41 122.97(15)
C54 C55 C41 109.19(14)
C55 C56 C60 119.50(15)
C55 C56 C57 123.92(15)
C60 C56 C57 109.34(14)
C43 C57 C58 108.84(13)
C43 C57 C56 109.35(13)
C58 C57 C56 100.06(13)
C43 C57 C72 114.55(14)
C58 C57 C72 111.52(13)
C56 C57 C72 111.55(14)
C46 C58 C59 119.59(15)
C46 C58 C57 123.22(15)
C59 C58 C57 110.15(14)
C49 C59 C60 119.22(15)
C49 C59 C58 121.22(15)
C60 C59 C58 108.65(14)
C52 C60 C59 118.60(15)
C52 C60 C56 121.49(15)
C59 C60 C56 108.98(15)
F2 C61 F1 108.09(14)
F2 C61 F3 107.20(14)
F1 C61 F3 107.34(14)
F2 C61 C1 112.37(13)
F1 C61 C1 110.77(14)
F3 C61 C1 110.85(14)
F4 C62 F5 107.39(15)
F4 C62 F6 108.11(14)
F5 C62 F6 106.83(14)
F4 C62 C3 112.73(14)
F5 C62 C3 109.94(13)
F6 C62 C3 111.57(14)
F17 C63 F18 108.17(13)
F17 C63 F16 107.92(14)
F18 C63 F16 106.96(14)
F17 C63 C6 112.14(14)
F18 C63 C6 110.48(13)
F16 C63 C6 110.97(13)
F12 C64 F10 109.35(15)
F12 C64 F11 106.98(14)
F10 C64 F11 106.57(15)
F12 C64 C11 111.50(14)
F10 C64 C11 111.54(13)
F11 C64 C11 110.68(14)
F15 C65 F14 107.04(15)
F15 C65 F13 107.46(15)
F14 C65 F13 106.65(14)
F15 C65 C13 111.24(14)
F14 C65 C13 112.09(14)
F13 C65 C13 112.06(14)
F9 C66 F7 107.72(16)
F9 C66 F8 107.32(15)
F7 C66 F8 107.60(16)
F9 C66 C18 111.84(14)
F7 C66 C18 112.07(14)
F8 C66 C18 110.09(13)
F20 C67 F19 108.29(15)
F20 C67 F21 106.37(15)
F19 C67 F21 106.40(15)
F20 C67 C26 111.61(14)
F19 C67 C26 112.38(14)
F21 C67 C26 111.47(15)
F24 C68 F22 108.03(15)
F24 C68 F23 107.54(15)
F22 C68 F23 107.61(15)
F24 C68 C32 112.02(15)
F22 C68 C32 111.00(15)
F23 C68 C32 110.48(15)
F25 C69 F27 107.79(16)
F25 C69 F26 107.28(15)
F27 C69 F26 107.69(15)
F25 C69 C35 112.12(15)
F27 C69 C35 111.07(15)
F26 C69 C35 110.69(16)
F28 C70 F29 108.26(15)
F28 C70 F30 107.84(14)
F29 C70 F30 108.09(14)
F28 C70 C41 111.10(13)
F29 C70 C41 110.80(14)
F30 C70 C41 110.63(15)
F31 C71 F32 107.41(16)
F31 C71 F33 107.83(17)
F32 C71 F33 106.97(16)
F31 C71 C44 111.95(15)
F32 C71 C44 111.69(14)
F33 C71 C44 110.75(15)
F34 C72 F35 106.92(17)
F34 C72 F36 107.32(18)
F35 C72 F36 107.04(17)
F34 C72 C57 112.03(15)
F35 C72 C57 111.96(14)
F36 C72 C57 111.27(15)
C109 C101 C102 109.58(13)
C109 C101 C105 109.85(13)
C102 C101 C105 100.09(13)
C109 C101 C161 109.01(13)
C102 C101 C161 113.20(13)
C105 C101 C161 114.79(14)
C112 C102 C101 122.84(15)
C112 C102 C103 123.78(15)
C101 C102 C103 109.75(14)
C115 C103 C102 109.05(14)
C115 C103 C104 109.35(14)
C102 C103 C104 99.93(13)
C115 C103 C162 110.71(14)
C102 C103 C162 113.21(14)
C104 C103 C162 114.04(14)
C105 C104 C118 123.53(16)
C105 C104 C103 112.21(15)
C118 C104 C103 122.33(15)
C104 C105 C106 123.98(16)
C104 C105 C101 112.09(15)
C106 C105 C101 122.37(14)
C105 C106 C120 109.68(14)
C105 C106 C107 110.86(14)
C120 C106 C107 100.35(13)
C105 C106 C163 113.26(14)
C120 C106 C163 112.01(14)
C107 C106 C163 109.96(14)
C108 C107 C122 118.93(15)
C108 C107 C106 122.72(15)
C122 C107 C106 110.78(15)
C107 C108 C125 120.94(15)
C107 C108 C109 121.95(15)
C125 C108 C109 108.30(14)
C110 C109 C108 110.51(14)
C110 C109 C101 124.81(15)
C108 C109 C101 121.67(15)
C109 C110 C111 122.35(15)
C109 C110 C126 109.88(14)
C111 C110 C126 125.08(14)
C110 C111 C129 108.32(13)
C110 C111 C112 110.46(13)
C129 C111 C112 99.48(13)
C110 C111 C164 111.49(14)
C129 C111 C164 113.70(14)
C112 C111 C164 112.75(13)
C102 C112 C113 122.92(15)
C102 C112 C111 123.30(15)
C113 C112 C111 110.20(14)
C114 C113 C130 107.28(13)
C114 C113 C112 109.00(14)
C130 C113 C112 100.49(13)
C114 C113 C165 111.43(14)
C130 C113 C165 113.68(14)
C112 C113 C165 114.24(14)
C115 C114 C133 108.90(15)
C115 C114 C113 123.52(15)
C133 C114 C113 123.64(15)
C114 C115 C116 107.81(15)
C114 C115 C103 124.50(16)
C116 C115 C103 122.41(16)
C117 C116 C115 122.42(16)
C117 C116 C134 121.01(16)
C115 C116 C134 107.10(15)
C116 C117 C137 119.69(16)
C116 C117 C118 123.19(16)
C137 C117 C118 109.75(16)
C119 C118 C104 109.40(14)
C119 C118 C117 100.30(14)
C104 C118 C117 110.01(14)
C119 C118 C166 111.37(15)
C104 C118 C166 114.85(14)
C117 C118 C166 109.94(15)
C120 C119 C138 119.40(16)
C120 C119 C118 123.58(16)
C138 C119 C118 110.26(16)
C119 C120 C121 120.13(16)
C119 C120 C106 122.87(16)
C121 C120 C106 110.16(15)
C140 C121 C120 121.04(17)
C140 C121 C122 121.07(16)
C120 C121 C122 108.13(15)
C123 C122 C107 120.05(16)
C123 C122 C121 119.82(16)
C107 C122 C121 108.30(15)
C122 C123 C124 120.58(15)
C122 C123 C142 120.60(16)
C124 C123 C142 108.25(14)
C125 C124 C123 119.24(15)
C125 C124 C144 123.64(15)
C123 C124 C144 108.74(14)
C124 C125 C108 119.84(15)
C124 C125 C126 124.00(15)
C108 C125 C126 108.19(14)
C127 C126 C125 107.52(13)
C127 C126 C167 113.33(14)
C125 C126 C167 112.19(14)
C127 C126 C110 109.40(13)
C125 C126 C110 101.47(13)
C167 C126 C110 112.20(13)
C145 C127 C128 109.02(14)
C145 C127 C126 124.84(15)
C128 C127 C126 120.53(14)
C129 C128 C147 119.71(14)
C129 C128 C127 123.98(15)
C147 C128 C127 107.43(13)
C128 C129 C130 119.95(14)
C128 C129 C111 122.31(14)
C130 C129 C111 112.11(14)
C131 C130 C129 120.39(15)
C131 C130 C113 123.96(15)
C129 C130 C113 110.50(14)
C130 C131 C148 119.57(15)
C130 C131 C132 125.16(15)
C148 C131 C132 109.02(14)
C133 C132 C168 114.34(14)
C133 C132 C131 107.62(13)
C168 C132 C131 112.24(15)
C133 C132 C150 108.07(14)
C168 C132 C150 112.33(14)
C131 C132 C150 101.33(13)
C134 C133 C114 109.07(15)
C134 C133 C132 123.98(15)
C114 C133 C132 122.34(15)
C133 C134 C116 107.05(15)
C133 C134 C135 125.33(16)
C116 C134 C135 121.95(16)
C134 C135 C136 109.70(14)
C134 C135 C169 113.83(15)
C136 C135 C169 109.74(15)
C134 C135 C151 108.15(14)
C136 C135 C151 100.97(14)
C169 C135 C151 113.66(15)
C137 C136 C153 119.52(17)
C137 C136 C135 122.46(16)
C153 C136 C135 110.12(15)
C136 C137 C138 120.59(17)
C136 C137 C117 121.39(17)
C138 C137 C117 107.01(15)
C139 C138 C137 120.03(17)
C139 C138 C119 120.02(17)
C137 C138 C119 110.15(16)
C138 C139 C140 120.21(16)
C138 C139 C154 119.64(17)
C140 C139 C154 109.41(16)
C121 C140 C139 119.02(16)
C121 C140 C141 122.99(17)
C139 C140 C141 109.89(16)
C142 C141 C155 108.85(14)
C142 C141 C170 111.78(16)
C155 C141 C170 114.70(15)
C142 C141 C140 110.44(14)
C155 C141 C140 100.89(15)
C170 C141 C140 109.65(15)
C143 C142 C123 110.50(15)
C143 C142 C141 125.21(16)
C123 C142 C141 120.96(15)
C142 C143 C157 122.88(16)
C142 C143 C144 109.81(14)
C157 C143 C144 124.13(15)
C145 C144 C124 107.39(13)
C145 C144 C171 112.92(14)
C124 C144 C171 113.36(14)
C145 C144 C143 109.61(13)
C124 C144 C143 101.05(13)
C171 C144 C143 111.78(13)
C127 C145 C146 108.90(14)
C127 C145 C144 124.88(15)
C146 C145 C144 120.98(14)
C158 C146 C147 119.83(15)
C158 C146 C145 123.48(15)
C147 C146 C145 106.93(13)
C148 C147 C128 119.89(14)
C148 C147 C146 121.03(14)
C128 C147 C146 107.67(14)
C147 C148 C131 120.41(15)
C147 C148 C149 119.56(14)
C131 C148 C149 109.62(14)
C159 C149 C150 121.43(16)
C159 C149 C148 118.77(15)
C150 C149 C148 108.88(14)
C151 C150 C149 119.58(16)
C151 C150 C132 124.15(15)
C149 C150 C132 108.68(14)
C150 C151 C152 119.59(16)
C150 C151 C135 123.23(16)
C152 C151 C135 108.76(15)
C160 C152 C153 118.40(17)
C160 C152 C151 121.30(16)
C153 C152 C151 109.73(16)
C154 C153 C136 121.02(17)
C154 C153 C152 119.57(17)
C136 C153 C152 108.36(16)
C153 C154 C139 119.10(16)
C153 C154 C155 121.24(17)
C139 C154 C155 108.57(16)
C156 C155 C154 119.30(17)
C156 C155 C141 122.98(17)
C154 C155 C141 109.46(15)
C155 C156 C160 120.11(17)
C155 C156 C157 123.59(16)
C160 C156 C157 109.46(15)
C143 C157 C158 109.19(13)
C143 C157 C172 115.12(14)
C158 C157 C172 111.48(14)
C143 C157 C156 109.60(14)
C158 C157 C156 99.87(13)
C172 C157 C156 110.51(14)
C146 C158 C159 119.43(15)
C146 C158 C157 123.13(15)
C159 C158 C157 110.06(14)
C149 C159 C160 119.19(15)
C149 C159 C158 121.28(15)
C160 C159 C158 108.48(15)
C152 C160 C159 118.79(16)
C152 C160 C156 121.28(16)
C159 C160 C156 109.31(15)
F102 C161 F101 108.08(15)
F102 C161 F103 107.43(15)
F101 C161 F103 107.26(15)
F102 C161 C101 110.36(14)
F101 C161 C101 111.93(14)
F103 C161 C101 111.59(14)
F106 C162 F105 107.70(19)
F106 C162 F104 107.57(19)
F105 C162 F104 106.17(17)
F106 C162 C103 110.98(16)
F105 C162 C103 111.77(15)
F104 C162 C103 112.39(16)
F108 C163 F107 107.82(15)
F108 C163 F109 107.61(16)
F107 C163 F109 107.68(15)
F108 C163 C106 111.91(15)
F107 C163 C106 111.50(15)
F109 C163 C106 110.15(15)
F312 C164 F110 79.9(3)
F312 C164 F311 109.4(4)
F110 C164 F311 127.5(3)
F312 C164 F111 127.1(4)
F110 C164 F111 107.9(3)
F311 C164 F111 25.7(2)
F312 C164 F112 28.7(4)
F110 C164 F112 106.0(3)
F311 C164 F112 83.9(3)
F111 C164 F112 106.4(3)
F312 C164 F310 108.4(3)
F110 C164 F310 30.7(2)
F311 C164 F310 105.6(3)
F111 C164 F310 81.5(3)
F112 C164 F310 130.0(3)
F312 C164 C111 111.8(2)
F110 C164 C111 113.1(2)
F311 C164 C111 110.5(3)
F111 C164 C111 112.1(3)
F112 C164 C111 111.0(2)
F310 C164 C111 110.9(3)
F113 C165 F114 107.27(15)
F113 C165 F115 107.32(16)
F114 C165 F115 106.88(17)
F113 C165 C113 111.76(15)
F114 C165 C113 111.27(15)
F115 C165 C113 112.06(15)
F116 C166 F118 109.07(18)
F116 C166 F117 108.40(19)
F118 C166 F117 105.39(17)
F116 C166 C118 112.99(16)
F118 C166 C118 111.60(17)
F117 C166 C118 109.08(16)
F120 C167 F119 108.29(16)
F120 C167 F121 107.38(15)
F119 C167 F121 106.50(16)
F120 C167 C126 111.67(14)
F119 C167 C126 111.24(14)
F121 C167 C126 111.53(15)
F122 C168 F124 108.22(16)
F122 C168 F123 107.58(15)
F124 C168 F123 107.26(16)
F122 C168 C132 111.30(16)
F124 C168 C132 111.62(15)
F123 C168 C132 110.69(15)
F125 C169 F126 107.79(17)
F125 C169 F127 107.68(16)
F126 C169 F127 107.34(16)
F125 C169 C135 112.57(16)
F126 C169 C135 110.70(16)
F127 C169 C135 110.56(16)
F128 C170 F130 107.62(18)
F128 C170 F129 107.57(16)
F130 C170 F129 107.68(16)
F128 C170 C141 112.27(16)
F130 C170 C141 110.82(16)
F129 C170 C141 110.69(17)
F132 C171 F133 107.82(14)
F132 C171 F131 108.14(15)
F133 C171 F131 106.59(16)
F132 C171 C144 111.19(15)
F133 C171 C144 111.54(14)
F131 C171 C144 111.36(14)
F134 C172 F136 107.54(16)
F134 C172 F135 107.17(16)
F136 C172 F135 107.71(16)
F134 C172 C157 112.05(15)
F136 C172 C157 111.65(15)
F135 C172 C157 110.50(15)
C201 C200 C205 119.8(2)
C202 C201 C200 119.9(2)
C201 C202 C203 120.1(2)
C204 C203 C202 120.2(2)
C205 C204 C203 119.9(2)
C204 C205 C200 120.1(2)
C207 C206 C211 120.1(3)
C208 C207 C206 120.1(3)
C207 C208 C209 119.6(3)
C208 C209 C210 120.8(3)
C211 C210 C209 120.4(3)
C210 C211 C206 119.0(3)
C213 C212 C217 120.5(3)
C212 C213 C214 119.7(3)
C213 C214 C215 120.2(3)
C218 C215 C214 119.6(3)
C218 C217 C212 119.4(3)
C217 C218 C215 120.6(3)

loop_
_geom_bond_atom_site_label_1
_geom_bond_atom_site_label_2
_geom_bond_distance
C1 C9 1.504(2)
C1 C2 1.529(2)
C1 C5 1.549(2)
C1 C61 1.565(2)
C2 C12 1.338(2)
C2 C3 1.537(2)
C3 C15 1.499(2)
C3 C4 1.545(2)
C3 C62 1.547(2)
C4 C5 1.345(2)
C4 C18 1.532(2)
C5 C6 1.521(2)
C6 C7 1.533(2)
C6 C20 1.537(2)
C6 C63 1.537(2)
C7 C8 1.377(2)
C7 C22 1.409(2)
C8 C25 1.423(2)
C8 C9 1.465(2)
C9 C10 1.347(2)
C10 C11 1.514(2)
C10 C26 1.550(2)
C11 C29 1.530(2)
C11 C64 1.539(2)
C11 C12 1.543(2)
C12 C13 1.549(2)
C13 C14 1.509(2)
C13 C30 1.533(2)
C13 C65 1.561(2)
C14 C15 1.350(2)
C14 C33 1.476(2)
C15 C16 1.460(2)
C16 C17 1.356(2)
C16 C34 1.465(2)
C17 C37 1.469(2)
C17 C18 1.542(2)
C18 C19 1.529(2)
C18 C66 1.542(2)
C19 C20 1.360(2)
C19 C38 1.435(2)
C20 C21 1.434(2)
C21 C40 1.372(2)
C21 C22 1.468(2)
C22 C23 1.387(2)
C23 C24 1.416(2)
C23 C42 1.465(2)
C24 C25 1.376(2)
C24 C44 1.536(2)
C25 C26 1.534(2)
C26 C27 1.506(2)
C26 C67 1.550(2)
C27 C45 1.366(2)
C27 C28 1.465(2)
C28 C29 1.379(2)
C28 C47 1.423(2)
C29 C30 1.419(2)
C30 C31 1.382(2)
C31 C48 1.420(2)
C31 C32 1.542(2)
C32 C33 1.509(2)
C32 C68 1.534(2)
C32 C50 1.543(2)
C33 C34 1.360(2)
C34 C35 1.508(2)
C35 C69 1.531(2)
C35 C51 1.539(2)
C35 C36 1.543(2)
C36 C37 1.380(2)
C36 C53 1.426(2)
C37 C38 1.434(2)
C38 C39 1.400(2)
C39 C40 1.422(2)
C39 C54 1.438(2)
C40 C41 1.541(2)
C41 C42 1.517(2)
C41 C70 1.533(2)
C41 C55 1.533(2)
C42 C43 1.356(2)
C43 C57 1.520(2)
C43 C44 1.553(2)
C44 C45 1.510(2)
C44 C71 1.540(2)
C45 C46 1.465(2)
C46 C58 1.373(2)
C46 C47 1.442(2)
C47 C48 1.384(2)
C48 C49 1.442(2)
C49 C59 1.395(2)
C49 C50 1.433(2)
C50 C51 1.373(2)
C51 C52 1.443(2)
C52 C60 1.392(2)
C52 C53 1.445(2)
C53 C54 1.400(2)
C54 C55 1.438(2)
C55 C56 1.363(2)
C56 C60 1.447(2)
C56 C57 1.546(2)
C57 C58 1.539(2)
C57 C72 1.548(2)
C58 C59 1.437(2)
C59 C60 1.434(2)
C61 F2 1.3296(19)
C61 F1 1.3308(19)
C61 F3 1.336(2)
C62 F4 1.324(2)
C62 F5 1.330(2)
C62 F6 1.331(2)
C63 F17 1.329(2)
C63 F18 1.333(2)
C63 F16 1.3362(19)
C64 F12 1.315(2)
C64 F10 1.324(2)
C64 F11 1.349(2)
C65 F15 1.326(2)
C65 F14 1.334(2)
C65 F13 1.339(2)
C66 F9 1.317(2)
C66 F7 1.323(2)
C66 F8 1.324(2)
C67 F20 1.327(2)
C67 F19 1.331(2)
C67 F21 1.341(2)
C68 F24 1.328(2)
C68 F22 1.329(2)
C68 F23 1.339(2)
C69 F25 1.332(2)
C69 F27 1.335(2)
C69 F26 1.340(2)
C70 F28 1.331(2)
C70 F29 1.333(2)
C70 F30 1.336(2)
C71 F31 1.320(2)
C71 F32 1.324(2)
C71 F33 1.329(2)
C72 F34 1.310(2)
C72 F35 1.311(2)
C72 F36 1.317(2)
C101 C109 1.506(2)
C101 C102 1.531(2)
C101 C105 1.541(2)
C101 C161 1.557(2)
C102 C112 1.337(2)
C102 C103 1.534(2)
C103 C115 1.497(2)
C103 C104 1.541(2)
C103 C162 1.554(2)
C104 C105 1.344(2)
C104 C118 1.534(2)
C105 C106 1.523(2)
C106 C120 1.531(2)
C106 C107 1.534(2)
C106 C163 1.537(2)
C107 C108 1.380(2)
C107 C122 1.414(2)
C108 C125 1.422(2)
C108 C109 1.464(2)
C109 C110 1.342(2)
C110 C111 1.515(2)
C110 C126 1.547(2)
C111 C129 1.531(2)
C111 C112 1.545(2)
C111 C164 1.551(2)
C112 C113 1.544(2)
C113 C114 1.509(2)
C113 C130 1.531(2)
C113 C165 1.557(2)
C114 C115 1.348(3)
C114 C133 1.475(2)
C115 C116 1.461(2)
C116 C117 1.348(3)
C116 C134 1.468(2)
C117 C137 1.472(3)
C117 C118 1.538(3)
C118 C119 1.528(3)
C118 C166 1.541(2)
C119 C120 1.367(3)
C119 C138 1.430(2)
C120 C121 1.434(2)
C121 C140 1.374(3)
C121 C122 1.463(3)
C122 C123 1.390(2)
C123 C124 1.417(2)
C123 C142 1.467(2)
C124 C125 1.379(2)
C124 C144 1.538(2)
C125 C126 1.529(2)
C126 C127 1.502(2)
C126 C167 1.542(2)
C127 C145 1.367(2)
C127 C128 1.462(2)
C128 C129 1.387(2)
C128 C147 1.423(2)
C129 C130 1.422(2)
C130 C131 1.382(2)
C131 C148 1.419(2)
C131 C132 1.533(2)
C132 C133 1.512(2)
C132 C168 1.527(2)
C132 C150 1.543(2)
C133 C134 1.358(3)
C134 C135 1.515(2)
C135 C136 1.535(3)
C135 C169 1.536(3)
C135 C151 1.542(2)
C136 C137 1.377(3)
C136 C153 1.430(3)
C137 C138 1.429(3)
C138 C139 1.402(3)
C139 C140 1.417(3)
C139 C154 1.438(3)
C140 C141 1.538(3)
C141 C142 1.515(3)
C141 C155 1.533(3)
C141 C170 1.536(3)
C142 C143 1.354(2)
C143 C157 1.519(2)
C143 C144 1.553(2)
C144 C145 1.506(2)
C144 C171 1.544(2)
C145 C146 1.461(2)
C146 C158 1.370(2)
C146 C147 1.446(2)
C147 C148 1.386(2)
C148 C149 1.440(2)
C149 C159 1.401(2)
C149 C150 1.431(2)
C150 C151 1.368(3)
C151 C152 1.439(3)
C152 C160 1.401(3)
C152 C153 1.438(3)
C153 C154 1.394(3)
C154 C155 1.441(3)
C155 C156 1.366(3)
C156 C160 1.438(2)
C156 C157 1.545(3)
C157 C158 1.538(2)
C157 C172 1.540(2)
C158 C159 1.440(2)
C159 C160 1.427(2)
C161 F102 1.327(2)
C161 F101 1.329(2)
C161 F103 1.331(2)
C162 F106 1.310(2)
C162 F105 1.312(2)
C162 F104 1.316(2)
C163 F108 1.330(2)
C163 F107 1.335(2)
C163 F109 1.337(2)
C164 F312 1.310(4)
C164 F110 1.314(4)
C164 F311 1.325(6)
C164 F111 1.327(5)
C164 F112 1.337(4)
C164 F310 1.343(5)
C165 F113 1.321(2)
C165 F114 1.324(2)
C165 F115 1.329(2)
C166 F116 1.300(3)
C166 F118 1.314(3)
C166 F117 1.345(2)
C167 F120 1.318(2)
C167 F119 1.320(2)
C167 F121 1.326(2)
C168 F122 1.330(2)
C168 F124 1.333(2)
C168 F123 1.339(2)
C169 F125 1.327(3)
C169 F126 1.336(2)
C169 F127 1.342(2)
C170 F128 1.330(2)
C170 F130 1.330(3)
C170 F129 1.335(3)
C171 F132 1.327(2)
C171 F133 1.332(2)
C171 F131 1.336(2)
C172 F134 1.327(2)
C172 F136 1.327(2)
C172 F135 1.338(2)
C200 C201 1.386(4)
C200 C205 1.387(4)
C201 C202 1.376(4)
C202 C203 1.383(4)
C203 C204 1.380(3)
C204 C205 1.377(4)
C206 C207 1.389(5)
C206 C211 1.395(5)
C207 C208 1.368(5)
C208 C209 1.376(4)
C209 C210 1.376(4)
C210 C211 1.373(4)
C212 C213 1.370(5)
C212 C217 1.385(4)
C213 C214 1.376(4)
C214 C215 1.382(4)
C215 C218 1.374(4)
C217 C218 1.368(4)
